data_1535570
loop_
_publ_author_name
'Mrotzek, A.'
'Chung, D.-Y.'
'Ghelani, N.'
'Kanatzidis, M.G.'
'Hogan, T.'

_publ_section_title
;
 Structure and thermoelectric properties of the new quaternary bismuth
 selenides A1-x M4-x Bi11+x Se21 (A= K, Rb, Cs; M= Sn, Pb) - members of
 the grand homologous series Km (M6 Se8)m (M5+n Se9+n)
;
_journal_name_full 'Chemistry - A European Journal'
_journal_page_first 1915
_journal_page_last 1926
_journal_volume 7
_journal_year 2001
_chemical_formula_sum 'Bi11.2 Cs0.65 Pb3.8 Se21'
_chemical_name_systematic 'Cs0.65 Pb3.8 Bi11.2 Se21'
_space_group_IT_number 12
_symmetry_space_group_name_Hall '-C 2y'
_symmetry_space_group_name_H-M 'C 1 2/m 1'
_cell_angle_alpha 90
_cell_angle_beta 112.69
_cell_angle_gamma 90
_cell_formula_units_Z 2
_cell_length_a 32.3219
_cell_length_b 4.1715
_cell_length_c 17.57039
_cell_volume 2185.680
_citation_journal_id_ASTM CEUJED
_cod_data_source_file Mrotzek_CEUJED_2001_62.cif
_cod_data_source_block Bi11.2Cs0.65Pb3.8Se21
_cod_original_cell_volume 2185.68
_cod_database_code 1535570

loop_
_symmetry_equiv_pos_as_xyz
x,y,z
-x,y,-z
-x,-y,-z
x,-y,z
x+1/2,y+1/2,z
-x+1/2,y+1/2,-z
-x+1/2,-y+1/2,-z
x+1/2,-y+1/2,z

loop_
_atom_site_label
_atom_site_type_symbol
_atom_site_fract_x
_atom_site_fract_y
_atom_site_fract_z
_atom_site_occupancy
_atom_site_U_iso_or_equiv
Pb4 Pb+2 0.07665 0 0.17126 0.2597 0.0
Se11 Se-2 0.29098 0 0.95632 1 0.0
Pb5 Pb+2 0.22112 0 0.19281 0.2571 0.0
Bi5 Bi+3 0.39884 0 0.60988 1 0.0
Bi8 Bi+3 0.15361 0 0.63992 0.2865 0.0
Se6 Se-2 0.37754 0 0.87785 1 0.0
Se4 Se-2 0.4267 0 0.33318 1 0.0
Pb2 Pb+2 0.03053 0 0.72199 0.2695 0.0
Se7 Se-2 0.14407 0 0.33599 1 0.0
Bi2 Bi+3 0.03053 0 0.72199 0.7305 0.0
Se2 Se-2 0.47925 0 0.78168 1 0.0
Se9 Se-2 0.25268 0 0.69162 1 0.0
Se8 Se-2 0.33103 0 0.45612 1 0.0
Pb1 Pb+2 0.5 0 0.5 0.2597 0.0
Se5 Se-2 0.0976 0 0.89186 1 0.0
Se10 Se-2 0.30906 0 0.20551 1 0.0
Bi3 Bi+3 0.44421 0 0.04951 0.7297 0.0
Bi6 Bi+3 0.22112 0 0.19281 0.7429 0.0
Se1 Se-2 0.04884 0 0.44916 1 0.0
Pb3 Pb+2 0.44421 0 0.04951 0.2703 0.0
Pb6 Pb+2 0.15361 0 0.63992 0.7135 0.0
Se3 Se-2 0 0 0 1 0.0
Bi4 Bi+3 0.07665 0 0.17126 0.7403 0.0
Bi7 Bi+3 0.19835 0 0.91767 1 0.0
Bi1 Bi+3 0.5 0 0.5 0.7403 0.0
Cs1 Cs+1 0.24889 0 0.496 0.323 0.0
